data_4104876
loop_
_publ_author_name
'Yunmi Lee'
'Bo Li'
'Amir H. Hoveyda'

_publ_section_title
;
 Stereogenic-at-Metal Zn- and Al-Based N-Heterocyclic Carbene (NHC)
 Complexes as Bifunctional Catalysts in Cu-Free Enantioselective Allylic
 Alkylations
;
_journal_name_full 'Journal of the American Chemical Society'
_journal_page_first 11625
_journal_page_last 11633
_journal_paper_doi 10.1021/ja904654j
_journal_volume 131
_journal_year 2009
_chemical_formula_moiety 'C32 H33 Al N2 O3 S'
_chemical_formula_sum 'C32 H33 Al N2 O3 S'
_chemical_formula_weight 552.64
_chemical_name_systematic
; 
 ? 
;
_space_group_IT_number 19
_symmetry_cell_setting orthorhombic
_symmetry_space_group_name_Hall 'P 2ac 2ab'
_symmetry_space_group_name_H-M 'P 21 21 21'
_atom_sites_solution_hydrogens difmap
_atom_sites_solution_primary direct
_atom_sites_solution_secondary difmap
_audit_creation_method SHELXL-97
_cell_angle_alpha 90.00
_cell_angle_beta 90.00
_cell_angle_gamma 90.00
_cell_formula_units_Z 4
_cell_length_a 9.4495(7)
_cell_length_b 15.3667(11)
_cell_length_c 20.6704(15)
_cell_measurement_reflns_used 6913
_cell_measurement_temperature 173(2)
_cell_measurement_theta_max 25.87
_cell_measurement_theta_min 2.37
_cell_volume 3001.5(4)
_computing_cell_refinement 'Bruker SAINT'
_computing_data_collection 'Bruker SMART'
_computing_data_reduction 'Bruker SAINT'
_computing_molecular_graphics 'Bruker SHELXTL'
_computing_publication_material 'Bruker SHELXTL'
_computing_structure_refinement 'SHELXL-97 (Sheldrick, 2008)'
_computing_structure_solution 'SHELXS-97 (Sheldrick, 2008)'
_diffrn_ambient_temperature 173(2)
_diffrn_measured_fraction_theta_full 1.000
_diffrn_measured_fraction_theta_max 1.000
_diffrn_measurement_device_type 'Bruker SMART APEX CCD'
_diffrn_measurement_method '0.3 deg wide \w exposures'
_diffrn_radiation_monochromator graphite
_diffrn_radiation_source 'normal-focus sealed tube'
_diffrn_radiation_type MoK\a
_diffrn_radiation_wavelength 0.71073
_diffrn_reflns_av_R_equivalents 0.0600
_diffrn_reflns_av_sigmaI/netI 0.0470
_diffrn_reflns_limit_h_max 11
_diffrn_reflns_limit_h_min -11
_diffrn_reflns_limit_k_max 18
_diffrn_reflns_limit_k_min -18
_diffrn_reflns_limit_l_max 24
_diffrn_reflns_limit_l_min -24
_diffrn_reflns_number 28785
_diffrn_reflns_theta_full 25.00
_diffrn_reflns_theta_max 25.00
_diffrn_reflns_theta_min 1.97
_exptl_absorpt_coefficient_mu 0.171
_exptl_absorpt_correction_T_max 0.9949
_exptl_absorpt_correction_T_min 0.9847
_exptl_absorpt_correction_type 'multi-scan (SADABS)'
_exptl_crystal_colour colorless
_exptl_crystal_density_diffrn 1.223
_exptl_crystal_density_method none
_exptl_crystal_description plate
_exptl_crystal_F_000 1168
_exptl_crystal_size_max 0.09
_exptl_crystal_size_mid 0.08
_exptl_crystal_size_min 0.03
_refine_diff_density_max 0.218
_refine_diff_density_min -0.169
_refine_diff_density_rms 0.039
_refine_ls_abs_structure_details 'Flack H D (1983), Acta Cryst. A39, 876-881'
_refine_ls_abs_structure_Flack 0.12(10)
_refine_ls_extinction_coef na
_refine_ls_extinction_method none
_refine_ls_goodness_of_fit_ref 1.027
_refine_ls_hydrogen_treatment mixed
_refine_ls_matrix_type full
_refine_ls_number_parameters 404
_refine_ls_number_reflns 5286
_refine_ls_number_restraints 479
_refine_ls_restrained_S_all 0.988
_refine_ls_R_factor_all 0.0710
_refine_ls_R_factor_gt 0.0481
_refine_ls_shift/su_max 0.000
_refine_ls_shift/su_mean 0.000
_refine_ls_structure_factor_coef Fsqd
_refine_ls_weighting_details 'calc w=1/[\s^2^(Fo^2^)+(0.0555P)^2^+0.4051P] where P=(Fo^2^+2Fc^2^)/3'
_refine_ls_weighting_scheme calc
_refine_ls_wR_factor_gt 0.1027
_refine_ls_wR_factor_ref 0.1139
_reflns_number_gt 4081
_reflns_number_total 5286
_reflns_threshold_expression >2sigma(I)
_cod_data_source_file ja904654j_si_002.cif
_cod_data_source_block C32H33AlN2O3S
_cod_database_code 4104876

loop_
_symmetry_equiv_pos_as_xyz
'x, y, z'
'x+1/2, -y+1/2, -z'
'-x, y+1/2, -z+1/2'
'-x+1/2, -y, z+1/2'

loop_
_atom_site_label
_atom_site_type_symbol
_atom_site_fract_x
_atom_site_fract_y
_atom_site_fract_z
_atom_site_U_iso_or_equiv
_atom_site_adp_type
_atom_site_occupancy
_atom_site_symmetry_multiplicity
_atom_site_calc_flag
_atom_site_refinement_flags
_atom_site_disorder_assembly
_atom_site_disorder_group
S1 S -0.52191(11) -0.00091(5) -0.23324(4) 0.0540(3) Uani 1 1 d U . .
Al1 Al -0.49733(11) 0.06326(6) -0.36929(4) 0.0457(3) Uani 1 1 d U . .
O1 O -0.5564(3) -0.00777(15) -0.30365(10) 0.0668(7) Uani 1 1 d U . .
O2 O -0.3715(3) -0.00099(13) -0.22301(11) 0.0589(6) Uani 1 1 d U . .
O3 O -0.6016(3) -0.06451(14) -0.19859(11) 0.0750(8) Uani 1 1 d U . .
N1 N -0.3907(2) 0.18376(13) -0.26143(10) 0.0318(5) Uani 1 1 d U . .
N2 N -0.2270(3) 0.15714(14) -0.33201(10) 0.0343(5) Uani 1 1 d U . .
C1 C -0.3585(3) 0.13913(16) -0.31547(12) 0.0324(6) Uani 1 1 d U . .
C2 C -0.2729(3) 0.24282(17) -0.24011(13) 0.0355(7) Uani 1 1 d DU A .
H2 H -0.304(3) 0.3029(12) -0.2497(12) 0.043 Uiso 1 1 d D . .
C3 C -0.1511(3) 0.21199(18) -0.28339(14) 0.0380(7) Uani 1 1 d DU . .
H3 H -0.088(3) 0.1727(16) -0.2586(12) 0.046 Uiso 1 1 d D . .
C4 C -0.5204(3) 0.18091(17) -0.22624(12) 0.0350(6) Uani 1 1 d U . .
C5 C -0.5885(3) 0.10295(19) -0.21117(13) 0.0388(7) Uani 1 1 d U . .
C6 C -0.7142(3) 0.1051(2) -0.17668(14) 0.0490(8) Uani 1 1 d U . .
H6 H -0.7632 0.0523 -0.1681 0.059 Uiso 1 1 calc R . .
C7 C -0.7690(4) 0.1827(3) -0.15458(16) 0.0593(9) Uani 1 1 d U . .
H7A H -0.8540 0.1833 -0.1301 0.071 Uiso 1 1 calc R . .
C8 C -0.7001(4) 0.2592(2) -0.16817(16) 0.0566(9) Uani 1 1 d U . .
H8A H -0.7370 0.3129 -0.1528 0.068 Uiso 1 1 calc R . .
C9 C -0.5766(3) 0.25818(19) -0.20434(15) 0.0439(8) Uani 1 1 d U . .
H9A H -0.5302 0.3114 -0.2142 0.053 Uiso 1 1 calc R . .
C10 C -0.2437(3) 0.23618(19) -0.16865(14) 0.0440(8) Uani 1 1 d DU . .
C11 C -0.2621(6) 0.3103(3) -0.1299(2) 0.0493(13) Uani 0.813(10) 1 d PDU A 1
H11 H -0.2894 0.3639 -0.1491 0.059 Uiso 0.813(10) 1 calc PR A 1
C12 C -0.2405(8) 0.3053(3) -0.0637(2) 0.0667(18) Uani 0.813(10) 1 d PDU A 1
H12 H -0.2505 0.3557 -0.0375 0.080 Uiso 0.813(10) 1 calc PR A 1
C13 C -0.2045(9) 0.2272(5) -0.0360(3) 0.081(2) Uani 0.813(10) 1 d PDU A 1
H13 H -0.1946 0.2231 0.0096 0.098 Uiso 0.813(10) 1 calc PR A 1
C14 C -0.1822(10) 0.1532(5) -0.0747(4) 0.065(2) Uani 0.813(10) 1 d PDU A 1
H14 H -0.1503 0.1003 -0.0559 0.078 Uiso 0.813(10) 1 calc PR A 1
C15 C -0.2071(9) 0.1582(4) -0.1405(3) 0.051(2) Uani 0.813(10) 1 d PDU A 1
H15 H -0.1989 0.1075 -0.1664 0.061 Uiso 0.813(10) 1 calc PR A 1
C11X C -0.179(3) 0.3036(12) -0.1355(9) 0.069(6) Uani 0.187(10) 1 d PDU A 2
H11X H -0.1669 0.3583 -0.1562 0.083 Uiso 0.187(10) 1 calc PR A 2
C12X C -0.131(3) 0.2927(11) -0.0728(9) 0.072(6) Uani 0.187(10) 1 d PDU A 2
H12X H -0.0929 0.3411 -0.0500 0.086 Uiso 0.187(10) 1 calc PR A 2
C13X C -0.137(4) 0.2130(15) -0.0429(12) 0.074(7) Uani 0.187(10) 1 d PDU A 2
H13X H -0.0866 0.2019 -0.0041 0.089 Uiso 0.187(10) 1 calc PR A 2
C14X C -0.222(5) 0.1479(19) -0.0721(14) 0.070(7) Uani 0.187(10) 1 d PDU A 2
H14X H -0.2562 0.0999 -0.0478 0.084 Uiso 0.187(10) 1 calc PR A 2
C15X C -0.253(4) 0.1565(13) -0.1373(13) 0.048(7) Uani 0.187(10) 1 d PDU A 2
H15X H -0.2814 0.1066 -0.1612 0.058 Uiso 0.187(10) 1 calc PR A 2
C16 C -0.0613(3) 0.28219(19) -0.31395(14) 0.0391(7) Uani 1 1 d U . .
C17 C -0.1174(4) 0.3489(2) -0.34949(15) 0.0480(8) Uani 1 1 d U . .
H17A H -0.2171 0.3522 -0.3550 0.058 Uiso 1 1 calc R . .
C18 C -0.0331(4) 0.4113(2) -0.37731(16) 0.0540(9) Uani 1 1 d U . .
H18A H -0.0744 0.4562 -0.4027 0.065 Uiso 1 1 calc R . .
C19 C 0.1106(4) 0.4090(2) -0.36840(17) 0.0576(9) Uani 1 1 d U . .
H19A H 0.1689 0.4529 -0.3867 0.069 Uiso 1 1 calc R . .
C20 C 0.1689(4) 0.3436(2) -0.33335(19) 0.0645(10) Uani 1 1 d U . .
H20A H 0.2685 0.3415 -0.3275 0.077 Uiso 1 1 calc R . .
C21 C 0.0842(4) 0.2799(2) -0.30605(17) 0.0554(9) Uani 1 1 d U . .
H21A H 0.1262 0.2343 -0.2817 0.066 Uiso 1 1 calc R . .
C22 C -0.1531(3) 0.11800(19) -0.38551(14) 0.0423(7) Uani 1 1 d U . .
C23 C -0.0625(4) 0.0483(2) -0.37266(16) 0.0556(9) Uani 1 1 d U . .
C24 C 0.0076(5) 0.0126(3) -0.42492(17) 0.0789(12) Uani 1 1 d U . .
H24A H 0.0693 -0.0351 -0.4175 0.095 Uiso 1 1 calc R . .
C25 C -0.0075(5) 0.0426(3) -0.48699(17) 0.0788(12) Uani 1 1 d U . .
C26 C -0.0993(4) 0.1104(2) -0.49779(16) 0.0652(10) Uani 1 1 d U . .
H26A H -0.1114 0.1316 -0.5406 0.078 Uiso 1 1 calc R . .
C27 C -0.1748(4) 0.1487(2) -0.44785(15) 0.0502(8) Uani 1 1 d U . .
C28 C -0.0412(4) 0.0120(2) -0.30599(16) 0.0675(11) Uani 1 1 d U . .
H28A H 0.0269 -0.0360 -0.3078 0.101 Uiso 1 1 calc R . .
H28B H -0.1317 -0.0095 -0.2892 0.101 Uiso 1 1 calc R . .
H28C H -0.0050 0.0578 -0.2774 0.101 Uiso 1 1 calc R . .
C29 C 0.0707(6) 0.0008(4) -0.5434(2) 0.132(2) Uani 1 1 d U . .
H29A H 0.0455 0.0308 -0.5836 0.198 Uiso 1 1 calc R . .
H29B H 0.0440 -0.0606 -0.5466 0.198 Uiso 1 1 calc R . .
H29C H 0.1730 0.0054 -0.5363 0.198 Uiso 1 1 calc R . .
C30 C -0.2797(4) 0.2191(2) -0.46356(17) 0.0674(11) Uani 1 1 d U . .
H30A H -0.2763 0.2318 -0.5100 0.101 Uiso 1 1 calc R . .
H30B H -0.2562 0.2717 -0.4391 0.101 Uiso 1 1 calc R . .
H30C H -0.3750 0.1996 -0.4518 0.101 Uiso 1 1 calc R . .
C31 C -0.4152(5) -0.0149(3) -0.43267(19) 0.0813(13) Uani 1 1 d U . .
H31A H -0.4909 -0.0468 -0.4548 0.122 Uiso 1 1 calc R . .
H31B H -0.3524 -0.0563 -0.4108 0.122 Uiso 1 1 calc R . .
H31C H -0.3609 0.0188 -0.4644 0.122 Uiso 1 1 calc R . .
C32 C -0.6501(5) 0.1397(3) -0.3954(2) 0.1001(15) Uani 1 1 d U . .
H32A H -0.7189 0.1068 -0.4211 0.150 Uiso 1 1 calc R . .
H32B H -0.6120 0.1875 -0.4214 0.150 Uiso 1 1 calc R . .
H32C H -0.6967 0.1633 -0.3569 0.150 Uiso 1 1 calc R . .

loop_
_atom_site_aniso_label
_atom_site_aniso_U_11
_atom_site_aniso_U_22
_atom_site_aniso_U_33
_atom_site_aniso_U_23
_atom_site_aniso_U_13
_atom_site_aniso_U_12
S1 0.0934(7) 0.0271(4) 0.0414(4) -0.0038(3) 0.0207(5) -0.0149(5)
Al1 0.0598(6) 0.0460(5) 0.0313(4) -0.0078(4) 0.0023(5) -0.0131(5)
O1 0.102(2) 0.0541(13) 0.0443(13) -0.0167(11) 0.0215(12) -0.0374(14)
O2 0.0748(16) 0.0395(12) 0.0625(15) 0.0062(12) 0.0146(13) 0.0072(12)
O3 0.132(2) 0.0368(12) 0.0566(15) -0.0047(11) 0.0367(15) -0.0250(14)
N1 0.0458(14) 0.0256(11) 0.0241(12) -0.0019(10) 0.0010(10) -0.0031(10)
N2 0.0450(15) 0.0305(12) 0.0274(12) 0.0024(10) 0.0034(11) -0.0012(11)
C1 0.0484(18) 0.0242(14) 0.0244(14) 0.0049(11) 0.0036(13) 0.0019(13)
C2 0.0536(18) 0.0246(14) 0.0283(15) 0.0046(12) 0.0006(14) -0.0041(13)
C3 0.0462(18) 0.0331(16) 0.0348(17) 0.0039(13) -0.0059(14) -0.0018(13)
C4 0.0469(17) 0.0337(14) 0.0245(13) 0.0007(11) -0.0006(14) -0.0004(13)
C5 0.0477(18) 0.0416(16) 0.0270(15) 0.0001(13) 0.0011(13) -0.0062(14)
C6 0.0511(19) 0.055(2) 0.0408(18) 0.0066(15) 0.0020(16) -0.0086(16)
C7 0.054(2) 0.077(3) 0.048(2) 0.0035(19) 0.0050(17) 0.011(2)
C8 0.065(2) 0.056(2) 0.048(2) -0.0020(17) 0.0057(18) 0.0222(18)
C9 0.059(2) 0.0355(16) 0.0376(17) 0.0002(14) 0.0028(15) 0.0046(15)
C10 0.063(2) 0.0398(17) 0.0291(16) 0.0024(13) -0.0066(15) -0.0157(16)
C11 0.070(4) 0.039(2) 0.039(2) 0.0000(18) -0.003(3) -0.008(2)
C12 0.106(5) 0.053(3) 0.041(2) -0.013(2) -0.001(3) -0.011(3)
C13 0.134(7) 0.078(4) 0.032(3) 0.006(3) -0.014(3) -0.013(4)
C14 0.098(6) 0.054(3) 0.044(3) 0.014(3) -0.010(3) -0.007(3)
C15 0.074(6) 0.043(3) 0.035(3) 0.005(2) -0.005(3) -0.002(2)
C11X 0.103(16) 0.057(10) 0.047(9) 0.002(7) -0.012(11) -0.029(11)
C12X 0.127(17) 0.030(8) 0.059(10) -0.020(7) -0.038(11) 0.007(10)
C13X 0.132(18) 0.042(10) 0.048(11) -0.007(8) -0.024(12) -0.004(11)
C14X 0.119(17) 0.063(11) 0.028(9) 0.004(9) -0.025(12) -0.021(11)
C15X 0.070(17) 0.050(9) 0.026(8) 0.012(7) -0.006(10) -0.008(10)
C16 0.0455(19) 0.0385(17) 0.0334(16) 0.0014(13) -0.0032(14) -0.0036(13)
C17 0.0422(18) 0.0466(18) 0.055(2) 0.0113(16) 0.0105(16) 0.0064(15)
C18 0.058(2) 0.0425(18) 0.061(2) 0.0114(16) 0.0211(18) 0.0018(16)
C19 0.062(2) 0.0436(19) 0.067(2) -0.0072(17) 0.0221(19) -0.0179(17)
C20 0.047(2) 0.064(2) 0.083(3) 0.002(2) -0.0058(19) -0.0137(18)
C21 0.048(2) 0.058(2) 0.060(2) 0.0037(17) -0.0130(17) -0.0080(17)
C22 0.054(2) 0.0439(18) 0.0294(16) -0.0008(13) 0.0091(14) -0.0021(15)
C23 0.071(2) 0.054(2) 0.0420(18) 0.0058(16) 0.0176(17) 0.0141(17)
C24 0.091(3) 0.096(3) 0.050(2) 0.003(2) 0.026(2) 0.039(3)
C25 0.088(3) 0.099(3) 0.049(2) -0.001(2) 0.028(2) 0.028(3)
C26 0.085(3) 0.079(2) 0.0317(18) 0.0049(18) 0.0171(18) -0.007(2)
C27 0.062(2) 0.054(2) 0.0350(17) 0.0070(15) 0.0042(15) -0.0073(16)
C28 0.087(3) 0.061(2) 0.055(2) 0.0110(17) 0.0146(19) 0.035(2)
C29 0.157(5) 0.177(5) 0.062(3) -0.015(3) 0.052(3) 0.054(4)
C30 0.094(3) 0.066(2) 0.042(2) 0.0134(17) -0.002(2) 0.004(2)
C31 0.116(3) 0.068(3) 0.060(2) -0.031(2) 0.028(2) -0.031(2)
C32 0.071(3) 0.128(4) 0.101(4) 0.005(3) -0.026(3) 0.008(3)

loop_
_atom_type_symbol
_atom_type_description
_atom_type_scat_dispersion_real
_atom_type_scat_dispersion_imag
_atom_type_scat_source
C C 0.0033 0.0016 'International Tables Vol C Tables 4.2.6.8 and 6.1.1.4'
H H 0.0000 0.0000 'International Tables Vol C Tables 4.2.6.8 and 6.1.1.4'
N N 0.0061 0.0033 'International Tables Vol C Tables 4.2.6.8 and 6.1.1.4'
O O 0.0106 0.0060 'International Tables Vol C Tables 4.2.6.8 and 6.1.1.4'
Al Al 0.0645 0.0514 'International Tables Vol C Tables 4.2.6.8 and 6.1.1.4'
S S 0.1246 0.1234 'International Tables Vol C Tables 4.2.6.8 and 6.1.1.4'

loop_
_geom_angle_atom_site_label_1
_geom_angle_atom_site_label_2
_geom_angle_atom_site_label_3
_geom_angle
O3 S1 O2 116.60(16)
O3 S1 O1 108.97(14)
O2 S1 O1 111.04(14)
O3 S1 C5 107.43(15)
O2 S1 C5 108.28(14)
O1 S1 C5 103.66(14)
O1 Al1 C32 109.91(18)
O1 Al1 C31 104.69(15)
C32 Al1 C31 119.0(2)
O1 Al1 C1 97.50(11)
C32 Al1 C1 106.24(17)
C31 Al1 C1 117.16(16)
S1 O1 Al1 127.84(14)
C1 N1 C4 127.0(2)
C1 N1 C2 112.6(2)
C4 N1 C2 120.4(2)
C1 N2 C22 124.7(2)
C1 N2 C3 113.3(2)
C22 N2 C3 121.3(2)
N2 C1 N1 108.8(2)
N2 C1 Al1 125.0(2)
N1 C1 Al1 126.0(2)
N1 C2 C10 112.5(2)
N1 C2 C3 101.5(2)
C10 C2 C3 114.4(3)
N1 C2 H2 106.5(16)
C10 C2 H2 108.3(15)
C3 C2 H2 113.3(15)
N2 C3 C16 113.0(2)
N2 C3 C2 101.9(2)
C16 C3 C2 116.4(2)
N2 C3 H3 107.0(17)
C16 C3 H3 108.4(16)
C2 C3 H3 109.6(16)
C9 C4 C5 119.3(3)
C9 C4 N1 118.2(2)
C5 C4 N1 122.5(2)
C6 C5 C4 119.4(3)
C6 C5 S1 117.2(2)
C4 C5 S1 123.4(2)
C7 C6 C5 120.8(3)
C7 C6 H6 119.6
C5 C6 H6 119.6
C8 C7 C6 119.7(3)
C8 C7 H7A 120.2
C6 C7 H7A 120.2
C7 C8 C9 120.0(3)
C7 C8 H8A 120.0
C9 C8 H8A 120.0
C4 C9 C8 120.8(3)
C4 C9 H9A 119.6
C8 C9 H9A 119.6
C15 C10 C11X 109.3(9)
C15 C10 C15X 18.3(17)
C11X C10 C15X 117.2(14)
C15 C10 C11 119.7(4)
C11X C10 C11 33.4(10)
C15X C10 C11 116.2(13)
C15 C10 C2 121.4(4)
C11X C10 C2 121.0(8)
C15X C10 C2 120.4(12)
C11 C10 C2 118.8(3)
C12 C11 C10 120.0(4)
C12 C11 H11 120.0
C10 C11 H11 120.0
C13 C12 C11 119.8(5)
C13 C12 H12 120.1
C11 C12 H12 120.1
C12 C13 C14 120.5(5)
C12 C13 H13 119.8
C14 C13 H13 119.8
C15 C14 C13 119.2(6)
C15 C14 H14 120.4
C13 C14 H14 120.4
C10 C15 C14 120.6(6)
C10 C15 H15 119.7
C14 C15 H15 119.7
C12X C11X C10 121.2(14)
C12X C11X H11X 119.4
C10 C11X H11X 119.4
C13X C12X C11X 121.0(16)
C13X C12X H12X 119.5
C11X C12X H12X 119.5
C12X C13X C14X 117.6(18)
C12X C13X H13X 121.2
C14X C13X H13X 121.2
C15X C14X C13X 118(2)
C15X C14X H14X 121.1
C13X C14X H14X 121.1
C14X C15X C10 121.6(19)
C14X C15X H15X 119.2
C10 C15X H15X 119.2
C17 C16 C21 117.8(3)
C17 C16 C3 122.8(3)
C21 C16 C3 119.4(3)
C16 C17 C18 121.6(3)
C16 C17 H17A 119.2
C18 C17 H17A 119.2
C19 C18 C17 120.0(3)
C19 C18 H18A 120.0
C17 C18 H18A 120.0
C20 C19 C18 119.6(3)
C20 C19 H19A 120.2
C18 C19 H19A 120.2
C19 C20 C21 120.4(3)
C19 C20 H20A 119.8
C21 C20 H20A 119.8
C16 C21 C20 120.5(3)
C16 C21 H21A 119.7
C20 C21 H21A 119.7
C27 C22 C23 121.9(3)
C27 C22 N2 120.0(3)
C23 C22 N2 118.1(3)
C24 C23 C22 116.7(3)
C24 C23 C28 120.4(3)
C22 C23 C28 122.8(3)
C25 C24 C23 123.3(4)
C25 C24 H24A 118.4
C23 C24 H24A 118.4
C24 C25 C26 118.2(3)
C24 C25 C29 121.7(4)
C26 C25 C29 120.1(4)
C25 C26 C27 121.7(3)
C25 C26 H26A 119.1
C27 C26 H26A 119.1
C26 C27 C22 118.1(3)
C26 C27 C30 119.0(3)
C22 C27 C30 122.9(3)
C23 C28 H28A 109.5
C23 C28 H28B 109.5
H28A C28 H28B 109.5
C23 C28 H28C 109.5
H28A C28 H28C 109.5
H28B C28 H28C 109.5
C25 C29 H29A 109.5
C25 C29 H29B 109.5
H29A C29 H29B 109.5
C25 C29 H29C 109.5
H29A C29 H29C 109.5
H29B C29 H29C 109.5
C27 C30 H30A 109.5
C27 C30 H30B 109.5
H30A C30 H30B 109.5
C27 C30 H30C 109.5
H30A C30 H30C 109.5
H30B C30 H30C 109.5
Al1 C31 H31A 109.5
Al1 C31 H31B 109.5
H31A C31 H31B 109.5
Al1 C31 H31C 109.5
H31A C31 H31C 109.5
H31B C31 H31C 109.5
Al1 C32 H32A 109.5
Al1 C32 H32B 109.5
H32A C32 H32B 109.5
Al1 C32 H32C 109.5
H32A C32 H32C 109.5
H32B C32 H32C 109.5

loop_
_geom_bond_atom_site_label_1
_geom_bond_atom_site_label_2
_geom_bond_distance
S1 O3 1.427(2)
S1 O2 1.437(3)
S1 O1 1.495(2)
S1 C5 1.775(3)
Al1 O1 1.829(2)
Al1 C32 1.937(4)
Al1 C31 1.939(4)
Al1 C1 2.078(3)
N1 C1 1.346(3)
N1 C4 1.426(4)
N1 C2 1.502(3)
N2 C1 1.318(3)
N2 C22 1.439(4)
N2 C3 1.495(4)
C2 C10 1.506(4)
C2 C3 1.533(4)
C2 H2 0.990(16)
C3 C16 1.511(4)
C3 H3 0.990(16)
C4 C9 1.377(4)
C4 C5 1.395(4)
C5 C6 1.386(4)
C6 C7 1.378(5)
C6 H6 0.9500
C7 C8 1.373(5)
C7 H7A 0.9500
C8 C9 1.386(5)
C8 H8A 0.9500
C9 H9A 0.9500
C10 C15 1.376(6)
C10 C11X 1.386(14)
C10 C15X 1.389(15)
C10 C11 1.403(5)
C11 C12 1.386(6)
C11 H11 0.9500
C12 C13 1.372(7)
C12 H12 0.9500
C13 C14 1.407(9)
C13 H13 0.9500
C14 C15 1.381(6)
C14 H14 0.9500
C15 H15 0.9500
C11X C12X 1.384(15)
C11X H11X 0.9500
C12X C13X 1.374(16)
C12X H12X 0.9500
C13X C14X 1.415(18)
C13X H13X 0.9500
C14X C15X 1.386(16)
C14X H14X 0.9500
C15X H15X 0.9500
C16 C17 1.369(4)
C16 C21 1.385(4)
C17 C18 1.373(4)
C17 H17A 0.9500
C18 C19 1.370(5)
C18 H18A 0.9500
C19 C20 1.355(5)
C19 H19A 0.9500
C20 C21 1.385(5)
C20 H20A 0.9500
C21 H21A 0.9500
C22 C27 1.388(4)
C22 C23 1.397(4)
C23 C24 1.381(5)
C23 C28 1.500(5)
C24 C25 1.370(5)
C24 H24A 0.9500
C25 C26 1.375(5)
C25 C29 1.522(5)
C26 C27 1.386(5)
C26 H26A 0.9500
C27 C30 1.502(5)
C28 H28A 0.9800
C28 H28B 0.9800
C28 H28C 0.9800
C29 H29A 0.9800
C29 H29B 0.9800
C29 H29C 0.9800
C30 H30A 0.9800
C30 H30B 0.9800
C30 H30C 0.9800
C31 H31A 0.9800
C31 H31B 0.9800
C31 H31C 0.9800
C32 H32A 0.9800
C32 H32B 0.9800
C32 H32C 0.9800

loop_
_geom_torsion_atom_site_label_1
_geom_torsion_atom_site_label_2
_geom_torsion_atom_site_label_3
_geom_torsion_atom_site_label_4
_geom_torsion
O3 S1 O1 Al1 174.28(19)
O2 S1 O1 Al1 -56.0(2)
C5 S1 O1 Al1 60.1(2)
C32 Al1 O1 S1 -104.2(2)
C31 Al1 O1 S1 126.9(2)
C1 Al1 O1 S1 6.2(2)
C22 N2 C1 N1 176.7(2)
C3 N2 C1 N1 6.2(3)
C22 N2 C1 Al1 -8.5(4)
C3 N2 C1 Al1 -178.99(18)
C4 N1 C1 N2 -177.9(2)
C2 N1 C1 N2 3.6(3)
C4 N1 C1 Al1 7.4(4)
C2 N1 C1 Al1 -171.12(18)
O1 Al1 C1 N2 130.8(2)
C32 Al1 C1 N2 -115.8(3)
C31 Al1 C1 N2 20.0(3)
O1 Al1 C1 N1 -55.2(2)
C32 Al1 C1 N1 58.1(3)
C31 Al1 C1 N1 -166.0(2)
C1 N1 C2 C10 -133.9(3)
C4 N1 C2 C10 47.5(3)
C1 N1 C2 C3 -11.1(3)
C4 N1 C2 C3 170.2(2)
C1 N2 C3 C16 -138.5(3)
C22 N2 C3 C16 50.7(3)
C1 N2 C3 C2 -12.8(3)
C22 N2 C3 C2 176.4(2)
N1 C2 C3 N2 13.0(2)
C10 C2 C3 N2 134.4(2)
N1 C2 C3 C16 136.5(2)
C10 C2 C3 C16 -102.1(3)
C1 N1 C4 C9 -137.0(3)
C2 N1 C4 C9 41.4(3)
C1 N1 C4 C5 45.6(4)
C2 N1 C4 C5 -136.0(3)
C9 C4 C5 C6 2.5(4)
N1 C4 C5 C6 179.9(3)
C9 C4 C5 S1 -176.9(2)
N1 C4 C5 S1 0.5(4)
O3 S1 C5 C6 -11.4(3)
O2 S1 C5 C6 -138.1(2)
O1 S1 C5 C6 103.9(2)
O3 S1 C5 C4 168.0(2)
O2 S1 C5 C4 41.3(3)
O1 S1 C5 C4 -76.7(3)
C4 C5 C6 C7 -3.0(5)
S1 C5 C6 C7 176.4(2)
C5 C6 C7 C8 1.6(5)
C6 C7 C8 C9 0.5(5)
C5 C4 C9 C8 -0.5(4)
N1 C4 C9 C8 -178.0(3)
C7 C8 C9 C4 -1.0(5)
N1 C2 C10 C15 58.3(5)
C3 C2 C10 C15 -56.8(5)
N1 C2 C10 C11X -156.8(14)
C3 C2 C10 C11X 88.1(14)
N1 C2 C10 C15X 37.0(19)
C3 C2 C10 C15X -78.1(19)
N1 C2 C10 C11 -118.1(4)
C3 C2 C10 C11 126.8(4)
C15 C10 C11 C12 1.4(7)
C11X C10 C11 C12 -78.6(16)
C15X C10 C11 C12 21.7(17)
C2 C10 C11 C12 177.9(4)
C10 C11 C12 C13 -1.6(8)
C11 C12 C13 C14 3.3(11)
C12 C13 C14 C15 -4.8(12)
C11X C10 C15 C14 32.2(13)
C15X C10 C15 C14 -87(5)
C11 C10 C15 C14 -2.9(9)
C2 C10 C15 C14 -179.3(5)
C13 C14 C15 C10 4.5(11)
C15 C10 C11X C12X -20.7(16)
C15X C10 C11X C12X -2.7(19)
C11 C10 C11X C12X 94.3(19)
C2 C10 C11X C12X -169.3(10)
C10 C11X C12X C13X 5(2)
C11X C12X C13X C14X -14(4)
C12X C13X C14X C15X 21(5)
C13X C14X C15X C10 -21(5)
C15 C10 C15X C14X 79(5)
C11X C10 C15X C14X 11(4)
C11 C10 C15X C14X -27(4)
C2 C10 C15X C14X 178(3)
N2 C3 C16 C17 64.3(4)
C2 C3 C16 C17 -53.2(4)
N2 C3 C16 C21 -115.8(3)
C2 C3 C16 C21 126.7(3)
C21 C16 C17 C18 0.8(5)
C3 C16 C17 C18 -179.3(3)
C16 C17 C18 C19 -1.7(5)
C17 C18 C19 C20 1.6(5)
C18 C19 C20 C21 -0.6(6)
C17 C16 C21 C20 0.1(5)
C3 C16 C21 C20 -179.8(3)
C19 C20 C21 C16 -0.2(6)
C1 N2 C22 C27 81.0(4)
C3 N2 C22 C27 -109.2(3)
C1 N2 C22 C23 -97.9(3)
C3 N2 C22 C23 71.8(4)
C27 C22 C23 C24 1.5(5)
N2 C22 C23 C24 -179.6(3)
C27 C22 C23 C28 -177.8(3)
N2 C22 C23 C28 1.1(5)
C22 C23 C24 C25 0.5(7)
C28 C23 C24 C25 179.8(4)
C23 C24 C25 C26 -1.4(7)
C23 C24 C25 C29 -179.5(5)
C24 C25 C26 C27 0.4(7)
C29 C25 C26 C27 178.5(4)
C25 C26 C27 C22 1.4(6)
C25 C26 C27 C30 -176.4(4)
C23 C22 C27 C26 -2.4(5)
N2 C22 C27 C26 178.7(3)
C23 C22 C27 C30 175.3(3)
N2 C22 C27 C30 -3.6(5)
